data_7116840
loop_
_publ_author_name
'Stephane A. Baudron'
'Herve Ruffin'
'Mir Wais Hosseini'

_publ_section_title
;
 On Zn(II) 2,2'-bisdipyrrin circular helicates
;
_journal_name_full Chem.Commun.
_journal_page_first 5906
_journal_paper_doi 10.1039/C5cc00724K
_journal_volume 51
_journal_year 2015
_chemical_formula_moiety 'C32 H26 N4 Ni S2'
_chemical_formula_sum 'C32 H26 N4 Ni S2'
_chemical_formula_weight 589.40
_chemical_name_systematic
;
 ?
;
_space_group_IT_number 2
_symmetry_cell_setting triclinic
_symmetry_space_group_name_Hall '-P 1'
_symmetry_space_group_name_H-M 'P -1'
_atom_sites_solution_hydrogens geom
_atom_sites_solution_primary direct
_atom_sites_solution_secondary difmap
_audit_creation_method SHELXL-97
_audit_update_record
;
2014-12-17 deposited with the CCDC.
2015-02-19 downloaded from the CCDC.
;
_cell_angle_alpha 104.4860(10)
_cell_angle_beta 99.6890(10)
_cell_angle_gamma 102.5310(10)
_cell_formula_units_Z 2
_cell_length_a 9.7891(2)
_cell_length_b 11.7331(2)
_cell_length_c 12.5712(3)
_cell_measurement_reflns_used 8946
_cell_measurement_temperature 173(2)
_cell_measurement_theta_max 29.60
_cell_measurement_theta_min 2.45
_cell_volume 1326.30(5)
_computing_cell_refinement 'Bruker SAINT'
_computing_data_collection 'Bruker APEX2'
_computing_data_reduction 'Bruker SAINT'
_computing_molecular_graphics 'Bruker SHELXTL'
_computing_publication_material 'Bruker SHELXTL'
_computing_structure_refinement 'SHELXL-97 (Sheldrick, 2008)'
_computing_structure_solution 'SHELXS-97 (Sheldrick, 2008)'
_diffrn_ambient_temperature 173(2)
_diffrn_measured_fraction_theta_full 0.966
_diffrn_measured_fraction_theta_max 0.966
_diffrn_measurement_device_type 'Bruker APEX-II CCD'
_diffrn_measurement_method '\f and \w scans'
_diffrn_radiation_monochromator graphite
_diffrn_radiation_source 'fine-focus sealed tube'
_diffrn_radiation_type MoK\a
_diffrn_radiation_wavelength 0.71073
_diffrn_reflns_av_R_equivalents 0.0310
_diffrn_reflns_av_sigmaI/netI 0.0292
_diffrn_reflns_limit_h_max 13
_diffrn_reflns_limit_h_min -13
_diffrn_reflns_limit_k_max 15
_diffrn_reflns_limit_k_min -16
_diffrn_reflns_limit_l_max 17
_diffrn_reflns_limit_l_min -17
_diffrn_reflns_number 26383
_diffrn_reflns_theta_full 29.36
_diffrn_reflns_theta_max 29.36
_diffrn_reflns_theta_min 1.72
_exptl_absorpt_coefficient_mu 0.919
_exptl_absorpt_correction_T_max 0.9137
_exptl_absorpt_correction_T_min 0.9137
_exptl_absorpt_correction_type multi-scan
_exptl_absorpt_process_details sadabs
_exptl_crystal_colour dark-red
_exptl_crystal_density_diffrn 1.476
_exptl_crystal_density_meas 'not measured'
_exptl_crystal_density_method 'not measured'
_exptl_crystal_description prism
_exptl_crystal_F_000 612
_exptl_crystal_size_max 0.10
_exptl_crystal_size_mid 0.10
_exptl_crystal_size_min 0.10
_refine_diff_density_max 0.700
_refine_diff_density_min -0.319
_refine_diff_density_rms 0.062
_refine_ls_extinction_method none
_refine_ls_goodness_of_fit_ref 1.072
_refine_ls_hydrogen_treatment constr
_refine_ls_matrix_type full
_refine_ls_number_parameters 354
_refine_ls_number_reflns 7063
_refine_ls_number_restraints 0
_refine_ls_restrained_S_all 1.072
_refine_ls_R_factor_all 0.0455
_refine_ls_R_factor_gt 0.0366
_refine_ls_shift/su_max 0.001
_refine_ls_shift/su_mean 0.000
_refine_ls_structure_factor_coef Fsqd
_refine_ls_weighting_details 'calc w=1/[\s^2^(Fo^2^)+(0.0340P)^2^+1.0976P] where P=(Fo^2^+2Fc^2^)/3'
_refine_ls_weighting_scheme calc
_refine_ls_wR_factor_gt 0.0895
_refine_ls_wR_factor_ref 0.0947
_reflns_number_gt 5967
_reflns_number_total 7063
_reflns_threshold_expression >2sigma(I)
_cod_data_source_file c5cc00724k2.cif
_cod_data_source_block compoundb-1a
_cod_original_sg_symbol_H-M 'P-1   '
_cod_database_code 7116840

loop_
_symmetry_equiv_pos_as_xyz
'x, y, z'
'-x, -y, -z'

loop_
_atom_site_label
_atom_site_type_symbol
_atom_site_fract_x
_atom_site_fract_y
_atom_site_fract_z
_atom_site_U_iso_or_equiv
_atom_site_adp_type
_atom_site_occupancy
_atom_site_symmetry_multiplicity
_atom_site_calc_flag
_atom_site_refinement_flags
C1 C 0.5379(2) 0.9473(2) 0.73237(17) 0.0278(4) Uani 1 1 d .
H1 H 0.5540 1.0302 0.7393 0.033 Uiso 1 1 calc R
C2 C 0.4119(2) 0.8739(2) 0.74590(17) 0.0298(4) Uani 1 1 d .
H2 H 0.3315 0.8984 0.7620 0.036 Uiso 1 1 calc R
C3 C 0.4308(2) 0.7591(2) 0.73074(16) 0.0270(4) Uani 1 1 d .
H3 H 0.3654 0.6907 0.7347 0.032 Uiso 1 1 calc R
C4 C 0.5693(2) 0.76386(19) 0.70780(15) 0.0239(4) Uani 1 1 d .
C5 C 0.6396(2) 0.67124(19) 0.69425(15) 0.0237(4) Uani 1 1 d .
C6 C 0.7833(2) 0.69098(19) 0.68574(16) 0.0241(4) Uani 1 1 d .
C7 C 0.8546(2) 0.6017(2) 0.64479(17) 0.0294(4) Uani 1 1 d .
H7 H 0.8186 0.5174 0.6273 0.035 Uiso 1 1 calc R
C8 C 0.9865(2) 0.6632(2) 0.63592(19) 0.0342(5) Uani 1 1 d .
H8 H 1.0568 0.6289 0.6107 0.041 Uiso 1 1 calc R
C9 C 0.9943(2) 0.7878(2) 0.67230(19) 0.0309(5) Uani 1 1 d .
H9 H 1.0729 0.8502 0.6750 0.037 Uiso 1 1 calc R
C10 C 0.5599(2) 0.54614(19) 0.68830(16) 0.0250(4) Uani 1 1 d .
C11 C 0.6205(2) 0.4830(2) 0.75613(17) 0.0275(4) Uani 1 1 d .
H11 H 0.7096 0.5213 0.8065 0.033 Uiso 1 1 calc R
C12 C 0.5504(2) 0.3652(2) 0.74952(17) 0.0274(4) Uani 1 1 d .
H12 H 0.5926 0.3248 0.7951 0.033 Uiso 1 1 calc R
C13 C 0.4162(2) 0.30618(19) 0.67476(16) 0.0254(4) Uani 1 1 d .
C14 C 0.3540(2) 0.3682(2) 0.60723(17) 0.0279(4) Uani 1 1 d .
H14 H 0.2645 0.3301 0.5573 0.034 Uiso 1 1 calc R
C15 C 0.4254(2) 0.4864(2) 0.61451(16) 0.0271(4) Uani 1 1 d .
H15 H 0.3828 0.5270 0.5692 0.033 Uiso 1 1 calc R
C16 C 0.1626(2) 0.1165(2) 0.58040(19) 0.0334(5) Uani 1 1 d .
H16A H 0.1119 0.1753 0.6068 0.050 Uiso 1 1 calc R
H16B H 0.1091 0.0368 0.5785 0.050 Uiso 1 1 calc R
H16C H 0.1735 0.1159 0.5058 0.050 Uiso 1 1 calc R
C17 C 1.0847(2) 1.0029(2) 0.89870(18) 0.0296(4) Uani 1 1 d .
H17 H 1.0703 0.9201 0.8917 0.036 Uiso 1 1 calc R
C18 C 1.1830(2) 1.0976(2) 0.98824(18) 0.0326(5) Uani 1 1 d .
H18 H 1.2437 1.0889 1.0493 0.039 Uiso 1 1 calc R
C19 C 1.1721(2) 1.2047(2) 0.96819(17) 0.0285(4) Uani 1 1 d .
H19 H 1.2244 1.2830 1.0133 0.034 Uiso 1 1 calc R
C20 C 1.0662(2) 1.17494(19) 0.86564(16) 0.0249(4) Uani 1 1 d .
C21 C 1.0163(2) 1.25378(19) 0.81127(16) 0.0240(4) Uani 1 1 d .
C22 C 0.8965(2) 1.21189(19) 0.71906(16) 0.0249(4) Uani 1 1 d .
C23 C 0.8549(2) 1.2724(2) 0.63962(17) 0.0308(5) Uani 1 1 d .
H23 H 0.8998 1.3514 0.6410 0.037 Uiso 1 1 calc R
C24 C 0.7367(3) 1.1935(2) 0.56067(17) 0.0344(5) Uani 1 1 d .
H24 H 0.6861 1.2083 0.4983 0.041 Uiso 1 1 calc R
C25 C 0.7069(2) 1.0861(2) 0.59228(17) 0.0299(4) Uani 1 1 d .
H25 H 0.6312 1.0172 0.5530 0.036 Uiso 1 1 calc R
C26 C 1.0900(2) 1.38622(19) 0.85261(16) 0.0259(4) Uani 1 1 d .
C27 C 1.2396(2) 1.4316(2) 0.88114(17) 0.0287(4) Uani 1 1 d .
H27 H 1.2961 1.3774 0.8702 0.034 Uiso 1 1 calc R
C28 C 1.3056(2) 1.5562(2) 0.92549(18) 0.0308(4) Uani 1 1 d .
H28 H 1.4055 1.5846 0.9444 0.037 Uiso 1 1 calc R
C29 C 1.2223(2) 1.6390(2) 0.94184(17) 0.0285(4) Uani 1 1 d .
C30 C 1.0729(2) 1.5949(2) 0.90931(17) 0.0293(4) Uani 1 1 d .
H30 H 1.0164 1.6494 0.9168 0.035 Uiso 1 1 calc R
C31 C 1.0082(2) 1.4711(2) 0.86608(17) 0.0281(4) Uani 1 1 d .
H31 H 0.9082 1.4432 0.8454 0.034 Uiso 1 1 calc R
C32 C 1.4806(2) 1.8225(2) 1.02290(19) 0.0373(5) Uani 1 1 d .
H32A H 1.5156 1.7840 1.0767 0.056 Uiso 1 1 calc R
H32B H 1.5269 1.9088 1.0499 0.056 Uiso 1 1 calc R
H32C H 1.5014 1.7881 0.9517 0.056 Uiso 1 1 calc R
N1 N 0.63227(17) 0.88272(16) 0.70809(13) 0.0240(3) Uani 1 1 d .
N2 N 0.87354(17) 0.80585(16) 0.70296(14) 0.0258(3) Uani 1 1 d .
N3 N 1.01399(17) 1.04756(16) 0.82438(14) 0.0244(3) Uani 1 1 d .
N4 N 0.80231(18) 1.09565(16) 0.68689(13) 0.0250(3) Uani 1 1 d .
S1 S 0.33630(6) 0.15654(5) 0.67378(5) 0.03279(13) Uani 1 1 d .
S2 S 1.29083(7) 1.79783(6) 1.00510(6) 0.03908(14) Uani 1 1 d .
Ni1 Ni 0.83072(3) 0.95805(2) 0.72947(2) 0.02245(7) Uani 1 1 d .

loop_
_atom_site_aniso_label
_atom_site_aniso_U_11
_atom_site_aniso_U_22
_atom_site_aniso_U_33
_atom_site_aniso_U_23
_atom_site_aniso_U_13
_atom_site_aniso_U_12
C1 0.0249(9) 0.0305(12) 0.0263(9) 0.0051(8) 0.0014(7) 0.0115(9)
C2 0.0217(9) 0.0390(13) 0.0277(9) 0.0063(9) 0.0039(7) 0.0118(9)
C3 0.0215(9) 0.0329(12) 0.0228(9) 0.0067(8) 0.0013(7) 0.0045(9)
C4 0.0227(9) 0.0283(11) 0.0184(8) 0.0062(7) 0.0006(7) 0.0062(9)
C5 0.0241(9) 0.0271(11) 0.0181(8) 0.0069(7) 0.0000(7) 0.0071(9)
C6 0.0238(9) 0.0256(11) 0.0234(8) 0.0093(8) 0.0019(7) 0.0082(9)
C7 0.0304(10) 0.0303(12) 0.0300(10) 0.0104(9) 0.0039(8) 0.0145(10)
C8 0.0308(11) 0.0400(14) 0.0396(11) 0.0150(10) 0.0106(9) 0.0202(11)
C9 0.0225(9) 0.0361(13) 0.0385(11) 0.0164(10) 0.0074(8) 0.0108(10)
C10 0.0254(9) 0.0254(11) 0.0233(9) 0.0076(8) 0.0027(7) 0.0067(9)
C11 0.0230(9) 0.0335(12) 0.0253(9) 0.0099(8) 0.0012(7) 0.0085(9)
C12 0.0284(10) 0.0309(12) 0.0256(9) 0.0120(8) 0.0036(8) 0.0115(9)
C13 0.0284(10) 0.0267(11) 0.0229(9) 0.0073(8) 0.0069(7) 0.0102(9)
C14 0.0267(10) 0.0306(12) 0.0233(9) 0.0076(8) 0.0003(7) 0.0059(9)
C15 0.0271(10) 0.0305(12) 0.0230(9) 0.0098(8) -0.0003(7) 0.0087(9)
C16 0.0287(10) 0.0337(13) 0.0351(11) 0.0099(9) 0.0051(9) 0.0050(10)
C17 0.0231(9) 0.0355(13) 0.0326(10) 0.0179(9) 0.0021(8) 0.0074(9)
C18 0.0236(9) 0.0449(14) 0.0299(10) 0.0190(10) 0.0000(8) 0.0063(10)
C19 0.0221(9) 0.0355(13) 0.0244(9) 0.0086(8) 0.0015(7) 0.0040(9)
C20 0.0210(9) 0.0306(12) 0.0229(9) 0.0078(8) 0.0041(7) 0.0078(9)
C21 0.0246(9) 0.0273(11) 0.0219(8) 0.0066(8) 0.0083(7) 0.0097(9)
C22 0.0289(10) 0.0262(11) 0.0227(9) 0.0074(8) 0.0064(7) 0.0134(9)
C23 0.0417(12) 0.0288(12) 0.0266(9) 0.0115(8) 0.0067(9) 0.0166(10)
C24 0.0446(12) 0.0358(13) 0.0236(9) 0.0091(9) -0.0003(9) 0.0188(11)
C25 0.0327(10) 0.0321(12) 0.0230(9) 0.0050(8) -0.0006(8) 0.0142(10)
C26 0.0266(9) 0.0282(11) 0.0237(9) 0.0073(8) 0.0067(7) 0.0087(9)
C27 0.0273(10) 0.0301(12) 0.0315(10) 0.0092(9) 0.0093(8) 0.0115(10)
C28 0.0240(10) 0.0333(13) 0.0344(11) 0.0109(9) 0.0069(8) 0.0054(10)
C29 0.0321(10) 0.0295(12) 0.0249(9) 0.0088(8) 0.0080(8) 0.0084(10)
C30 0.0296(10) 0.0304(12) 0.0302(10) 0.0088(9) 0.0069(8) 0.0127(10)
C31 0.0254(9) 0.0303(12) 0.0286(9) 0.0076(8) 0.0053(8) 0.0098(9)
C32 0.0361(12) 0.0418(15) 0.0299(11) 0.0105(10) 0.0039(9) 0.0051(11)
N1 0.0204(7) 0.0275(9) 0.0235(7) 0.0067(7) 0.0017(6) 0.0090(7)
N2 0.0213(8) 0.0289(10) 0.0293(8) 0.0113(7) 0.0039(6) 0.0094(8)
N3 0.0202(7) 0.0279(10) 0.0256(8) 0.0113(7) 0.0022(6) 0.0061(7)
N4 0.0247(8) 0.0276(10) 0.0218(7) 0.0064(7) 0.0018(6) 0.0088(8)
S1 0.0338(3) 0.0271(3) 0.0344(3) 0.0115(2) -0.0002(2) 0.0056(2)
S2 0.0354(3) 0.0280(3) 0.0488(3) 0.0059(3) 0.0082(3) 0.0063(3)
Ni1 0.01863(12) 0.02494(15) 0.02393(12) 0.00846(10) 0.00148(9) 0.00755(11)

loop_
_atom_type_symbol
_atom_type_description
_atom_type_scat_dispersion_real
_atom_type_scat_dispersion_imag
_atom_type_scat_source
C C 0.0033 0.0016 'International Tables Vol C Tables 4.2.6.8 and 6.1.1.4'
H H 0.0000 0.0000 'International Tables Vol C Tables 4.2.6.8 and 6.1.1.4'
N N 0.0061 0.0033 'International Tables Vol C Tables 4.2.6.8 and 6.1.1.4'
S S 0.1246 0.1234 'International Tables Vol C Tables 4.2.6.8 and 6.1.1.4'
Ni Ni 0.3393 1.1124 'International Tables Vol C Tables 4.2.6.8 and 6.1.1.4'

loop_
_geom_angle_atom_site_label_1
_geom_angle_atom_site_label_2
_geom_angle_atom_site_label_3
_geom_angle
N1 C1 C2 111.51(19)
N1 C1 H1 124.2
C2 C1 H1 124.2
C3 C2 C1 106.43(18)
C3 C2 H2 126.8
C1 C2 H2 126.8
C2 C3 C4 107.38(19)
C2 C3 H3 126.3
C4 C3 H3 126.3
N1 C4 C5 123.51(17)
N1 C4 C3 108.27(17)
C5 C4 C3 128.1(2)
C4 C5 C6 122.92(19)
C4 C5 C10 119.11(18)
C6 C5 C10 117.97(17)
N2 C6 C5 123.23(18)
N2 C6 C7 108.66(17)
C5 C6 C7 127.6(2)
C8 C7 C6 107.2(2)
C8 C7 H7 126.4
C6 C7 H7 126.4
C7 C8 C9 106.34(18)
C7 C8 H8 126.8
C9 C8 H8 126.8
N2 C9 C8 111.4(2)
N2 C9 H9 124.3
C8 C9 H9 124.3
C15 C10 C11 117.92(19)
C15 C10 C5 121.97(17)
C11 C10 C5 120.09(18)
C12 C11 C10 121.16(19)
C12 C11 H11 119.4
C10 C11 H11 119.4
C11 C12 C13 120.35(18)
C11 C12 H12 119.8
C13 C12 H12 119.8
C14 C13 C12 119.15(19)
C14 C13 S1 124.33(16)
C12 C13 S1 116.52(14)
C15 C14 C13 120.00(19)
C15 C14 H14 120.0
C13 C14 H14 120.0
C14 C15 C10 121.42(18)
C14 C15 H15 119.3
C10 C15 H15 119.3
S1 C16 H16A 109.5
S1 C16 H16B 109.5
H16A C16 H16B 109.5
S1 C16 H16C 109.5
H16A C16 H16C 109.5
H16B C16 H16C 109.5
N3 C17 C18 111.2(2)
N3 C17 H17 124.4
C18 C17 H17 124.4
C19 C18 C17 106.68(18)
C19 C18 H18 126.7
C17 C18 H18 126.7
C18 C19 C20 107.6(2)
C18 C19 H19 126.2
C20 C19 H19 126.2
N3 C20 C21 123.15(17)
N3 C20 C19 108.08(17)
C21 C20 C19 128.8(2)
C20 C21 C22 122.24(19)
C20 C21 C26 119.52(18)
C22 C21 C26 118.24(17)
N4 C22 C21 123.33(17)
N4 C22 C23 108.35(18)
C21 C22 C23 128.2(2)
C24 C23 C22 107.5(2)
C24 C23 H23 126.2
C22 C23 H23 126.2
C23 C24 C25 106.46(18)
C23 C24 H24 126.8
C25 C24 H24 126.8
N4 C25 C24 111.2(2)
N4 C25 H25 124.4
C24 C25 H25 124.4
C27 C26 C31 117.7(2)
C27 C26 C21 122.64(18)
C31 C26 C21 119.61(18)
C28 C27 C26 121.24(19)
C28 C27 H27 119.4
C26 C27 H27 119.4
C27 C28 C29 120.1(2)
C27 C28 H28 119.9
C29 C28 H28 119.9
C30 C29 C28 119.0(2)
C30 C29 S2 115.87(16)
C28 C29 S2 125.09(17)
C31 C30 C29 120.46(19)
C31 C30 H30 119.8
C29 C30 H30 119.8
C30 C31 C26 121.33(19)
C30 C31 H31 119.3
C26 C31 H31 119.3
S2 C32 H32A 109.5
S2 C32 H32B 109.5
H32A C32 H32B 109.5
S2 C32 H32C 109.5
H32A C32 H32C 109.5
H32B C32 H32C 109.5
C1 N1 C4 106.40(17)
C1 N1 Ni1 122.35(15)
C4 N1 Ni1 127.26(12)
C9 N2 C6 106.37(17)
C9 N2 Ni1 123.06(15)
C6 N2 Ni1 129.13(13)
C17 N3 C20 106.45(17)
C17 N3 Ni1 121.81(15)
C20 N3 Ni1 126.29(12)
C25 N4 C22 106.49(17)
C25 N4 Ni1 122.46(15)
C22 N4 Ni1 128.01(13)
C13 S1 C16 104.14(10)
C29 S2 C32 103.56(11)
N4 Ni1 N2 152.87(7)
N4 Ni1 N3 92.10(7)
N2 Ni1 N3 94.58(7)
N4 Ni1 N1 95.03(7)
N2 Ni1 N1 91.65(7)
N3 Ni1 N1 151.24(7)

loop_
_geom_bond_atom_site_label_1
_geom_bond_atom_site_label_2
_geom_bond_distance
C1 N1 1.343(2)
C1 C2 1.406(3)
C1 H1 0.9300
C2 C3 1.370(3)
C2 H2 0.9300
C3 C4 1.425(3)
C3 H3 0.9300
C4 N1 1.396(3)
C4 C5 1.398(3)
C5 C6 1.402(3)
C5 C10 1.483(3)
C6 N2 1.384(3)
C6 C7 1.420(3)
C7 C8 1.373(3)
C7 H7 0.9300
C8 C9 1.399(3)
C8 H8 0.9300
C9 N2 1.346(2)
C9 H9 0.9300
C10 C15 1.396(3)
C10 C11 1.401(3)
C11 C12 1.379(3)
C11 H11 0.9300
C12 C13 1.397(3)
C12 H12 0.9300
C13 C14 1.396(3)
C13 S1 1.756(2)
C14 C15 1.384(3)
C14 H14 0.9300
C15 H15 0.9300
C16 S1 1.788(2)
C16 H16A 0.9600
C16 H16B 0.9600
C16 H16C 0.9600
C17 N3 1.346(2)
C17 C18 1.405(3)
C17 H17 0.9300
C18 C19 1.365(3)
C18 H18 0.9300
C19 C20 1.423(3)
C19 H19 0.9300
C20 N3 1.398(3)
C20 C21 1.400(3)
C21 C22 1.403(3)
C21 C26 1.479(3)
C22 N4 1.388(3)
C22 C23 1.418(3)
C23 C24 1.367(3)
C23 H23 0.9300
C24 C25 1.401(3)
C24 H24 0.9300
C25 N4 1.346(2)
C25 H25 0.9300
C26 C27 1.395(3)
C26 C31 1.404(3)
C27 C28 1.388(3)
C27 H27 0.9300
C28 C29 1.397(3)
C28 H28 0.9300
C29 C30 1.392(3)
C29 S2 1.759(2)
C30 C31 1.377(3)
C30 H30 0.9300
C31 H31 0.9300
C32 S2 1.783(2)
C32 H32A 0.9600
C32 H32B 0.9600
C32 H32C 0.9600
N1 Ni1 1.8941(16)
N2 Ni1 1.8841(17)
N3 Ni1 1.8921(17)
N4 Ni1 1.8836(17)
